data_4082913
loop_
_publ_author_name
'Pichaandi, Kothanda Rama'
'Mazzotta, Michael G.'
'Harwood, John S.'
'Fanwick, Phillip E.'
'Abu-Omar, Mahdi M.'

_publ_section_title
;
 Synthesis, Dynamics, and DFT Studies of Rhenium Dicarbonyl PNN Pincer
 Complexes in Three Different Oxidation States
;
_journal_issue 7
_journal_name_full Organometallics
_journal_page_first 1672
_journal_paper_doi 10.1021/om500007m
_journal_volume 33
_journal_year 2014
_chemical_formula_moiety 'C21 H35 Cl1 N2 O2 P1 Re1,Cl6 Sb1'
_chemical_formula_sum 'C21 H35 Cl7 N2 O2 P Re Sb'
_chemical_formula_weight 934.58
_chemical_name_systematic
;
 ?
;
_space_group_crystal_system monoclinic
_space_group_IT_number 13
_space_group_name_Hall '-P 2yc'
_space_group_name_H-M_alt 'P 1 2/c 1'
_symmetry_space_group_name_Hall '-P 2yc'
_symmetry_space_group_name_H-M 'P 1 2/c 1'
_atom_sites_solution_hydrogens geom
_atom_sites_solution_primary iterative
_atom_sites_solution_secondary difmap
_audit_creation_method SHELXL-2013
_cell_angle_alpha 90
_cell_angle_beta 102.760(6)
_cell_angle_gamma 90
_cell_formula_units_Z 4
_cell_length_a 15.5329(12)
_cell_length_b 8.4482(6)
_cell_length_c 24.9274(18)
_cell_measurement_reflns_used 27490
_cell_measurement_temperature 200(2)
_cell_measurement_theta_max 63.686
_cell_measurement_theta_min 2.917
_cell_volume 3190.3(4)
_computing_cell_refinement 'HKL2000 (Otwinowski & Minor, 1997)'
_computing_data_collection 'Crystal Clear(Rigaku 2001)'
_computing_data_reduction 'HKL2000 (Otwinowski & Minor, 1997)'
_computing_publication_material 'local programs'
_computing_structure_refinement 'SHELXL-2013 (Sheldrick, 2013)'
_computing_structure_solution 'SHELXT (Sheldrick)'
_diffrn_ambient_temperature 200(2)
_diffrn_measured_fraction_theta_full 0.892
_diffrn_measured_fraction_theta_max 0.980
_diffrn_measurement_details
;
Data were collected on a Rigaku Rapid which has a quarter 
chi circle and a 200 degree curved image plate at a fixed 
distance of 127.4mm.  Strategy was optimized using the 
CrystalClear software.  The completeness is the best 
that can be obtained with this geometry. The missing data are not 
cusp data but mostly high angle data.
Also the use of HKL2000/SCALEPACK lowers the number 
of observed data as inconsistent equivalents are removed 
from the data set and not included in the collected total.
;
_diffrn_measurement_device_type 'Rigaku Rapid II'
_diffrn_measurement_method \w
_diffrn_radiation_type CuK\a
_diffrn_radiation_wavelength 1.54178
_diffrn_reflns_av_R_equivalents 0.064
_diffrn_reflns_av_unetI/netI 0.0276
_diffrn_reflns_Laue_measured_fraction_max 0.980
_diffrn_reflns_limit_h_max 18
_diffrn_reflns_limit_h_min 0
_diffrn_reflns_limit_k_max 10
_diffrn_reflns_limit_k_min 0
_diffrn_reflns_limit_l_max 29
_diffrn_reflns_limit_l_min -30
_diffrn_reflns_number 27490
_diffrn_reflns_point_group_measured_fraction_full 0.892
_diffrn_reflns_point_group_measured_fraction_max 0.980
_diffrn_reflns_theta_full 67.679
_diffrn_reflns_theta_max 63.686
_diffrn_reflns_theta_min 2.917
_diffrn_source 'microfocus source'
_exptl_absorpt_coefficient_mu 20.076
_exptl_absorpt_correction_T_max 0.366
_exptl_absorpt_correction_T_min 0.006
_exptl_absorpt_correction_type multi-scan
_exptl_absorpt_process_details 'SCALEPACK (Otwinowski & Minor, 1997)'
_exptl_crystal_colour orange
_exptl_crystal_density_diffrn 1.946
_exptl_crystal_description platelet
_exptl_crystal_F_000 1804
_exptl_crystal_size_max 0.200
_exptl_crystal_size_mid 0.200
_exptl_crystal_size_min 0.050
_refine_diff_density_max 2.136
_refine_diff_density_min -1.878
_refine_diff_density_rms 0.197
_refine_ls_extinction_method none
_refine_ls_goodness_of_fit_ref 1.156
_refine_ls_hydrogen_treatment constr
_refine_ls_matrix_type full
_refine_ls_number_parameters 326
_refine_ls_number_reflns 5153
_refine_ls_number_restraints 0
_refine_ls_restrained_S_all 1.156
_refine_ls_R_factor_all 0.0770
_refine_ls_R_factor_gt 0.0631
_refine_ls_shift/su_max 0.000
_refine_ls_shift/su_mean 0.000
_refine_ls_structure_factor_coef Fsqd
_refine_ls_weighting_details 'w=1/[\s^2^(Fo^2^)+(0.1015P)^2^+21.0450P] where P=(Fo^2^+2Fc^2^)/3'
_refine_ls_weighting_scheme calc
_refine_ls_wR_factor_gt 0.1783
_refine_ls_wR_factor_ref 0.1905
_reflns_Friedel_coverage 0.000
_reflns_number_gt 4183
_reflns_number_total 5153
_reflns_threshold_expression 'I > 2\s(I)'
_cod_data_source_file om500007m_si_002.cif
_cod_data_source_block RAM557
_cod_depositor_comments 'Adding full bibliography for 4082913.cif.'
_cod_database_code 4082913
_shelx_space_group_comment
;
The symmetry employed for this shelxl refinement is uniquely defined
by the following loop, which should always be used as a source of
symmetry information in preference to the above space-group names.
They are only intended as comments.
;
_shelx_estimated_absorpt_t_min 0.108
_shelx_estimated_absorpt_t_max 0.433
_shelxl_version_number 2013-3

loop_
_space_group_symop_operation_xyz
'x, y, z'
'-x, y, -z+1/2'
'-x, -y, -z'
'x, -y, z-1/2'

loop_
_atom_site_label
_atom_site_type_symbol
_atom_site_fract_x
_atom_site_fract_y
_atom_site_fract_z
_atom_site_U_iso_or_equiv
_atom_site_adp_type
_atom_site_occupancy
_atom_site_site_symmetry_order
_atom_site_calc_flag
_atom_site_refinement_flags_posn
_atom_site_refinement_flags_adp
_atom_site_refinement_flags_occupancy
Re1 Re 0.24016(3) 0.11960(6) 0.44760(2) 0.0512(2) Uani 1 1 d . . .
Sb1 Sb 0.0000 0.66746(14) 0.2500 0.0566(3) Uani 1 2 d S T P
Sb2 Sb 0.5000 0.45859(14) 0.2500 0.0556(3) Uani 1 2 d S T P
Cl1 Cl 0.3929(2) 0.0448(4) 0.47381(13) 0.0643(8) Uani 1 1 d . . .
Cl5 Cl 0.6560(2) 0.4593(5) 0.27122(14) 0.0793(10) Uani 1 1 d . . .
Cl11 Cl -0.1562(2) 0.6706(4) 0.23133(13) 0.0667(8) Uani 1 1 d . . .
Cl12 Cl 0.0009(2) 0.8633(4) 0.31735(12) 0.0660(8) Uani 1 1 d . . .
Cl13 Cl 0.0039(2) 0.4680(5) 0.31706(16) 0.0801(10) Uani 1 1 d . . .
Cl21 Cl 0.5000 0.7381(7) 0.2500 0.0980(17) Uani 1 2 d S T P
Cl22 Cl 0.5015(2) 0.4573(6) 0.34498(13) 0.0840(11) Uani 1 1 d . . .
Cl23 Cl 0.5000 0.1795(6) 0.2500 0.0807(13) Uani 1 2 d S T P
P1 P 0.2406(2) 0.1810(4) 0.54381(12) 0.0568(7) Uani 1 1 d . . .
O42 O 0.1752(7) -0.2246(13) 0.4372(4) 0.084(3) Uani 1 1 d . . .
O52 O 0.0408(6) 0.1797(13) 0.4107(4) 0.076(3) Uani 1 1 d . . .
N1 N 0.2990(6) 0.3514(11) 0.4576(4) 0.051(2) Uani 1 1 d . . .
N2 N 0.2508(7) 0.1822(11) 0.3597(4) 0.054(2) Uani 1 1 d . . .
C1 C 0.3003(7) 0.4302(15) 0.4109(5) 0.055(3) Uani 1 1 d . . .
C2 C 0.3427(7) 0.4066(15) 0.5072(5) 0.055(3) Uani 1 1 d . . .
C3 C 0.3900(8) 0.5473(15) 0.5097(5) 0.061(3) Uani 1 1 d . . .
H3 H 0.4205 0.5876 0.5443 0.073 Uiso 1 1 calc R U .
C4 C 0.3928(9) 0.6286(15) 0.4621(6) 0.066(3) Uani 1 1 d . . .
H4 H 0.4258 0.7238 0.4636 0.079 Uiso 1 1 calc R U .
C5 C 0.3472(8) 0.5698(14) 0.4126(5) 0.057(3) Uani 1 1 d . . .
H5 H 0.3480 0.6250 0.3795 0.068 Uiso 1 1 calc R U .
C7 C 0.3383(9) 0.3100(16) 0.5564(5) 0.064(3) Uani 1 1 d . . .
H7A H 0.3367 0.3812 0.5877 0.077 Uiso 1 1 calc R U .
H7B H 0.3922 0.2441 0.5665 0.077 Uiso 1 1 calc R U .
C8 C 0.2456(9) 0.3588(15) 0.3590(5) 0.061(3) Uani 1 1 d . . .
H8A H 0.1833 0.3916 0.3548 0.073 Uiso 1 1 calc R U .
H8B H 0.2667 0.3995 0.3269 0.073 Uiso 1 1 calc R U .
C11 C 0.1491(9) 0.3153(17) 0.5566(5) 0.065(3) Uani 1 1 d . . .
C12 C 0.1417(9) 0.4565(18) 0.5172(6) 0.077(4) Uani 1 1 d . . .
H12A H 0.0924 0.5243 0.5215 0.115 Uiso 1 1 calc R U .
H12B H 0.1311 0.4180 0.4792 0.115 Uiso 1 1 calc R U .
H12C H 0.1967 0.5175 0.5256 0.115 Uiso 1 1 calc R U .
C13 C 0.1687(13) 0.380(2) 0.6156(7) 0.112(7) Uani 1 1 d . . .
H13A H 0.2288 0.4227 0.6247 0.168 Uiso 1 1 calc R U .
H13B H 0.1635 0.2941 0.6411 0.168 Uiso 1 1 calc R U .
H13C H 0.1265 0.4638 0.6185 0.168 Uiso 1 1 calc R U .
C14 C 0.0586(9) 0.226(2) 0.5447(6) 0.082(4) Uani 1 1 d . . .
H14A H 0.0584 0.1483 0.5738 0.123 Uiso 1 1 calc R U .
H14B H 0.0500 0.1722 0.5092 0.123 Uiso 1 1 calc R U .
H14C H 0.0108 0.3025 0.5438 0.123 Uiso 1 1 calc R U .
C15 C 0.2658(9) 0.0180(17) 0.5973(5) 0.068(3) Uani 1 1 d . . .
C16 C 0.3312(12) -0.097(2) 0.5821(7) 0.099(6) Uani 1 1 d . . .
H16A H 0.3482 -0.1756 0.6115 0.149 Uiso 1 1 calc R U .
H16B H 0.3837 -0.0393 0.5774 0.149 Uiso 1 1 calc R U .
H16C H 0.3040 -0.1507 0.5477 0.149 Uiso 1 1 calc R U .
C17 C 0.3058(16) 0.086(2) 0.6551(6) 0.135(9) Uani 1 1 d . . .
H17A H 0.3242 -0.0018 0.6809 0.202 Uiso 1 1 calc R U .
H17B H 0.2615 0.1500 0.6675 0.202 Uiso 1 1 calc R U .
H17C H 0.3572 0.1512 0.6534 0.202 Uiso 1 1 calc R U .
C18 C 0.1823(11) -0.075(2) 0.5991(8) 0.103(6) Uani 1 1 d . . .
H18A H 0.1561 -0.1154 0.5623 0.155 Uiso 1 1 calc R U .
H18B H 0.1400 -0.0053 0.6114 0.155 Uiso 1 1 calc R U .
H18C H 0.1972 -0.1637 0.6248 0.155 Uiso 1 1 calc R U .
C21 C 0.3383(8) 0.1393(14) 0.3471(5) 0.058(3) Uani 1 1 d . . .
H21A H 0.3860 0.1773 0.3775 0.070 Uiso 1 1 calc R U .
H21B H 0.3441 0.1954 0.3132 0.070 Uiso 1 1 calc R U .
C22 C 0.3509(9) -0.0376(16) 0.3392(6) 0.074(4) Uani 1 1 d . . .
H22A H 0.3323 -0.0965 0.3686 0.111 Uiso 1 1 calc R U .
H22B H 0.4133 -0.0593 0.3404 0.111 Uiso 1 1 calc R U .
H22C H 0.3152 -0.0707 0.3035 0.111 Uiso 1 1 calc R U .
C23 C 0.1738(8) 0.1188(15) 0.3170(4) 0.058(3) Uani 1 1 d . . .
H23A H 0.1183 0.1583 0.3255 0.070 Uiso 1 1 calc R U .
H23B H 0.1734 0.0019 0.3197 0.070 Uiso 1 1 calc R U .
C24 C 0.1759(10) 0.1654(19) 0.2578(5) 0.079(4) Uani 1 1 d . . .
H24A H 0.1779 0.2810 0.2549 0.119 Uiso 1 1 calc R U .
H24B H 0.1228 0.1254 0.2326 0.119 Uiso 1 1 calc R U .
H24C H 0.2284 0.1197 0.2480 0.119 Uiso 1 1 calc R U .
C41 C 0.1987(8) -0.0982(18) 0.4396(6) 0.065(3) Uani 1 1 d . . .
C51 C 0.1133(10) 0.1682(16) 0.4241(5) 0.063(3) Uani 1 1 d . . .

loop_
_atom_site_aniso_label
_atom_site_aniso_U_11
_atom_site_aniso_U_22
_atom_site_aniso_U_33
_atom_site_aniso_U_23
_atom_site_aniso_U_13
_atom_site_aniso_U_12
Re1 0.0521(4) 0.0543(4) 0.0492(3) 0.0042(2) 0.0152(2) 0.0006(2)
Sb1 0.0525(7) 0.0620(7) 0.0584(6) 0.000 0.0191(5) 0.000
Sb2 0.0532(6) 0.0675(7) 0.0491(6) 0.000 0.0182(4) 0.000
Cl1 0.0584(18) 0.0646(19) 0.0707(18) 0.0048(15) 0.0162(14) 0.0079(14)
Cl5 0.0513(18) 0.115(3) 0.073(2) -0.0197(19) 0.0157(14) -0.0071(18)
Cl11 0.0513(17) 0.078(2) 0.0726(19) -0.0115(16) 0.0183(14) -0.0034(15)
Cl12 0.069(2) 0.075(2) 0.0580(17) -0.0103(14) 0.0230(14) -0.0072(15)
Cl13 0.071(2) 0.081(2) 0.095(2) 0.0275(19) 0.0332(18) 0.0088(17)
Cl21 0.111(4) 0.065(3) 0.126(5) 0.000 0.043(4) 0.000
Cl22 0.081(2) 0.125(3) 0.0497(16) -0.0096(18) 0.0215(15) -0.006(2)
Cl23 0.094(4) 0.063(3) 0.085(3) 0.000 0.019(3) 0.000
P1 0.0592(18) 0.065(2) 0.0475(15) 0.0082(14) 0.0152(13) 0.0028(15)
O42 0.082(7) 0.068(7) 0.101(7) 0.005(6) 0.018(5) -0.008(6)
O52 0.047(5) 0.114(8) 0.066(5) -0.001(5) 0.013(4) 0.007(5)
N1 0.050(5) 0.060(6) 0.046(5) 0.008(4) 0.016(4) 0.008(4)
N2 0.073(7) 0.043(5) 0.051(5) 0.002(4) 0.027(5) 0.007(5)
C1 0.049(7) 0.061(7) 0.059(6) 0.003(6) 0.022(5) 0.007(6)
C2 0.042(6) 0.066(8) 0.060(7) -0.005(6) 0.015(5) 0.010(5)
C3 0.051(7) 0.059(8) 0.074(8) -0.006(6) 0.016(6) -0.002(6)
C4 0.065(8) 0.051(7) 0.083(9) -0.002(6) 0.024(7) -0.002(6)
C5 0.069(8) 0.041(6) 0.066(7) -0.005(5) 0.027(6) 0.002(6)
C7 0.069(8) 0.075(9) 0.045(6) 0.002(6) 0.007(5) 0.005(7)
C8 0.068(8) 0.066(8) 0.051(6) 0.008(6) 0.020(6) 0.005(6)
C11 0.062(8) 0.080(9) 0.056(7) 0.005(6) 0.020(6) 0.002(7)
C12 0.066(9) 0.076(10) 0.093(10) 0.002(8) 0.030(7) 0.014(7)
C13 0.118(15) 0.147(19) 0.076(10) -0.032(11) 0.033(10) 0.024(13)
C14 0.074(10) 0.104(12) 0.074(9) 0.020(8) 0.029(7) 0.009(9)
C15 0.079(9) 0.074(9) 0.053(7) 0.019(6) 0.016(6) 0.007(7)
C16 0.108(13) 0.108(13) 0.090(11) 0.057(10) 0.040(9) 0.041(11)
C17 0.21(2) 0.121(16) 0.054(9) 0.032(10) -0.006(12) -0.038(16)
C18 0.085(12) 0.100(13) 0.130(15) 0.046(11) 0.034(10) 0.005(10)
C21 0.067(8) 0.060(7) 0.055(6) 0.007(5) 0.029(6) -0.005(6)
C22 0.076(9) 0.062(8) 0.096(10) -0.005(7) 0.042(8) 0.011(7)
C23 0.068(8) 0.065(8) 0.041(6) -0.003(5) 0.014(5) -0.009(6)
C24 0.083(10) 0.097(11) 0.059(8) -0.009(7) 0.016(7) -0.023(8)
C41 0.045(7) 0.072(10) 0.076(8) 0.030(7) 0.010(6) 0.012(6)
C51 0.080(10) 0.071(9) 0.042(6) 0.004(6) 0.022(6) 0.012(7)

loop_
_atom_type_symbol
_atom_type_description
_atom_type_scat_dispersion_real
_atom_type_scat_dispersion_imag
_atom_type_scat_source
C C 0.0181 0.0091 'International Tables Vol C Tables 4.2.6.8 and 6.1.1.4'
H H 0.0000 0.0000 'International Tables Vol C Tables 4.2.6.8 and 6.1.1.4'
N N 0.0311 0.0180 'International Tables Vol C Tables 4.2.6.8 and 6.1.1.4'
O O 0.0492 0.0322 'International Tables Vol C Tables 4.2.6.8 and 6.1.1.4'
P P 0.2955 0.4335 'International Tables Vol C Tables 4.2.6.8 and 6.1.1.4'
Cl Cl 0.3639 0.7018 'International Tables Vol C Tables 4.2.6.8 and 6.1.1.4'
Sb Sb -0.0562 5.8946 'International Tables Vol C Tables 4.2.6.8 and 6.1.1.4'
Re Re -5.2083 5.8923 'International Tables Vol C Tables 4.2.6.8 and 6.1.1.4'

loop_
_geom_angle_atom_site_label_1
_geom_angle_atom_site_label_2
_geom_angle_atom_site_label_3
_geom_angle
_geom_angle_site_symmetry_1
_geom_angle_site_symmetry_3
C41 Re1 C51 83.1(5) . .
C41 Re1 N1 174.3(4) . .
C51 Re1 N1 102.5(5) . .
C41 Re1 N2 102.2(5) . .
C51 Re1 N2 86.9(4) . .
N1 Re1 N2 77.4(3) . .
C41 Re1 Cl1 93.6(4) . .
C51 Re1 Cl1 176.5(4) . .
N1 Re1 Cl1 80.8(3) . .
N2 Re1 Cl1 92.6(3) . .
C41 Re1 P1 103.3(4) . .
C51 Re1 P1 91.9(3) . .
N1 Re1 P1 77.6(2) . .
N2 Re1 P1 154.1(3) . .
Cl1 Re1 P1 90.01(11) . .
Cl12 Sb1 Cl12 90.74(16) 2 .
Cl12 Sb1 Cl13 90.08(13) 2 2
Cl12 Sb1 Cl13 178.60(12) . 2
Cl12 Sb1 Cl13 178.60(12) 2 .
Cl12 Sb1 Cl13 90.08(13) . .
Cl13 Sb1 Cl13 89.1(2) 2 .
Cl12 Sb1 Cl11 88.65(11) 2 2
Cl12 Sb1 Cl11 90.45(12) . 2
Cl13 Sb1 Cl11 90.70(12) 2 2
Cl13 Sb1 Cl11 90.21(12) . 2
Cl12 Sb1 Cl11 90.45(12) 2 .
Cl12 Sb1 Cl11 88.66(11) . .
Cl13 Sb1 Cl11 90.21(12) 2 .
Cl13 Sb1 Cl11 90.70(12) . .
Cl11 Sb1 Cl11 178.73(18) 2 .
Cl23 Sb2 Cl21 180.0 . .
Cl23 Sb2 Cl22 89.73(12) . 2_655
Cl21 Sb2 Cl22 90.27(12) . 2_655
Cl23 Sb2 Cl22 89.74(12) . .
Cl21 Sb2 Cl22 90.26(12) . .
Cl22 Sb2 Cl22 179.5(2) 2_655 .
Cl23 Sb2 Cl5 90.15(11) . .
Cl21 Sb2 Cl5 89.85(11) . .
Cl22 Sb2 Cl5 90.39(12) 2_655 .
Cl22 Sb2 Cl5 89.62(12) . .
Cl23 Sb2 Cl5 90.15(11) . 2_655
Cl21 Sb2 Cl5 89.85(11) . 2_655
Cl22 Sb2 Cl5 89.62(12) 2_655 2_655
Cl22 Sb2 Cl5 90.38(12) . 2_655
Cl5 Sb2 Cl5 179.7(2) . 2_655
C7 P1 C15 106.0(6) . .
C7 P1 C11 103.8(6) . .
C15 P1 C11 111.2(6) . .
C7 P1 Re1 96.7(4) . .
C15 P1 Re1 119.3(5) . .
C11 P1 Re1 116.7(4) . .
C1 N1 C2 121.2(11) . .
C1 N1 Re1 116.0(8) . .
C2 N1 Re1 122.2(8) . .
C8 N2 C21 106.7(9) . .
C8 N2 C23 108.2(9) . .
C21 N2 C23 112.2(9) . .
C8 N2 Re1 103.1(6) . .
C21 N2 Re1 113.8(7) . .
C23 N2 Re1 112.2(7) . .
N1 C1 C5 120.4(11) . .
N1 C1 C8 115.6(11) . .
C5 C1 C8 124.0(11) . .
N1 C2 C3 119.2(11) . .
N1 C2 C7 117.3(11) . .
C3 C2 C7 123.5(11) . .
C4 C3 C2 120.2(12) . .
C4 C3 H3 119.9 . .
C2 C3 H3 119.9 . .
C5 C4 C3 119.1(12) . .
C5 C4 H4 120.5 . .
C3 C4 H4 120.5 . .
C4 C5 C1 119.9(12) . .
C4 C5 H5 120.1 . .
C1 C5 H5 120.1 . .
C2 C7 P1 111.8(9) . .
C2 C7 H7A 109.3 . .
P1 C7 H7A 109.3 . .
C2 C7 H7B 109.3 . .
P1 C7 H7B 109.3 . .
H7A C7 H7B 107.9 . .
N2 C8 C1 111.7(10) . .
N2 C8 H8A 109.3 . .
C1 C8 H8A 109.3 . .
N2 C8 H8B 109.3 . .
C1 C8 H8B 109.3 . .
H8A C8 H8B 107.9 . .
C13 C11 C12 108.0(14) . .
C13 C11 C14 109.4(12) . .
C12 C11 C14 108.4(11) . .
C13 C11 P1 112.0(10) . .
C12 C11 P1 108.1(8) . .
C14 C11 P1 110.8(10) . .
C11 C12 H12A 109.5 . .
C11 C12 H12B 109.5 . .
H12A C12 H12B 109.5 . .
C11 C12 H12C 109.5 . .
H12A C12 H12C 109.5 . .
H12B C12 H12C 109.5 . .
C11 C13 H13A 109.5 . .
C11 C13 H13B 109.5 . .
H13A C13 H13B 109.5 . .
C11 C13 H13C 109.5 . .
H13A C13 H13C 109.5 . .
H13B C13 H13C 109.5 . .
C11 C14 H14A 109.5 . .
C11 C14 H14B 109.5 . .
H14A C14 H14B 109.5 . .
C11 C14 H14C 109.5 . .
H14A C14 H14C 109.5 . .
H14B C14 H14C 109.5 . .
C16 C15 C18 107.4(14) . .
C16 C15 C17 108.4(15) . .
C18 C15 C17 109.4(13) . .
C16 C15 P1 109.6(9) . .
C18 C15 P1 110.5(10) . .
C17 C15 P1 111.4(11) . .
C15 C16 H16A 109.5 . .
C15 C16 H16B 109.5 . .
H16A C16 H16B 109.5 . .
C15 C16 H16C 109.5 . .
H16A C16 H16C 109.5 . .
H16B C16 H16C 109.5 . .
C15 C17 H17A 109.5 . .
C15 C17 H17B 109.5 . .
H17A C17 H17B 109.5 . .
C15 C17 H17C 109.5 . .
H17A C17 H17C 109.5 . .
H17B C17 H17C 109.5 . .
C15 C18 H18A 109.5 . .
C15 C18 H18B 109.5 . .
H18A C18 H18B 109.5 . .
C15 C18 H18C 109.5 . .
H18A C18 H18C 109.5 . .
H18B C18 H18C 109.5 . .
N2 C21 C22 114.2(10) . .
N2 C21 H21A 108.7 . .
C22 C21 H21A 108.7 . .
N2 C21 H21B 108.7 . .
C22 C21 H21B 108.7 . .
H21A C21 H21B 107.6 . .
C21 C22 H22A 109.5 . .
C21 C22 H22B 109.5 . .
H22A C22 H22B 109.5 . .
C21 C22 H22C 109.5 . .
H22A C22 H22C 109.5 . .
H22B C22 H22C 109.5 . .
N2 C23 C24 113.8(10) . .
N2 C23 H23A 108.8 . .
C24 C23 H23A 108.8 . .
N2 C23 H23B 108.8 . .
C24 C23 H23B 108.8 . .
H23A C23 H23B 107.7 . .
C23 C24 H24A 109.5 . .
C23 C24 H24B 109.5 . .
H24A C24 H24B 109.5 . .
C23 C24 H24C 109.5 . .
H24A C24 H24C 109.5 . .
H24B C24 H24C 109.5 . .
O42 C41 Re1 177.2(12) . .
O52 C51 Re1 173.0(13) . .

loop_
_geom_bond_atom_site_label_1
_geom_bond_atom_site_label_2
_geom_bond_distance
_geom_bond_site_symmetry_2
Re1 C41 1.945(16) .
Re1 C51 1.971(15) .
Re1 N1 2.152(10) .
Re1 N2 2.295(9) .
Re1 Cl1 2.402(3) .
Re1 P1 2.452(3) .
Sb1 Cl12 2.355(3) 2
Sb1 Cl12 2.355(3) .
Sb1 Cl13 2.365(3) 2
Sb1 Cl13 2.365(3) .
Sb1 Cl11 2.367(3) 2
Sb1 Cl11 2.367(3) .
Sb2 Cl23 2.358(5) .
Sb2 Cl21 2.362(6) .
Sb2 Cl22 2.363(3) 2_655
Sb2 Cl22 2.363(3) .
Sb2 Cl5 2.363(3) .
Sb2 Cl5 2.363(3) 2_655
P1 C7 1.838(14) .
P1 C15 1.897(13) .
P1 C11 1.900(14) .
O42 C41 1.125(16) .
O52 C51 1.106(15) .
N1 C1 1.344(14) .
N1 C2 1.356(15) .
N2 C8 1.494(15) .
N2 C21 1.505(15) .
N2 C23 1.512(15) .
C1 C5 1.383(17) .
C1 C8 1.509(17) .
C2 C3 1.392(17) .
C2 C7 1.487(17) .
C3 C4 1.380(18) .
C3 H3 0.9500 .
C4 C5 1.373(18) .
C4 H4 0.9500 .
C5 H5 0.9500 .
C7 H7A 0.9900 .
C7 H7B 0.9900 .
C8 H8A 0.9900 .
C8 H8B 0.9900 .
C11 C13 1.534(19) .
C11 C12 1.534(19) .
C11 C14 1.564(19) .
C12 H12A 0.9800 .
C12 H12B 0.9800 .
C12 H12C 0.9800 .
C13 H13A 0.9800 .
C13 H13B 0.9800 .
C13 H13C 0.9800 .
C14 H14A 0.9800 .
C14 H14B 0.9800 .
C14 H14C 0.9800 .
C15 C16 1.51(2) .
C15 C18 1.52(2) .
C15 C17 1.55(2) .
C16 H16A 0.9800 .
C16 H16B 0.9800 .
C16 H16C 0.9800 .
C17 H17A 0.9800 .
C17 H17B 0.9800 .
C17 H17C 0.9800 .
C18 H18A 0.9800 .
C18 H18B 0.9800 .
C18 H18C 0.9800 .
C21 C22 1.526(17) .
C21 H21A 0.9900 .
C21 H21B 0.9900 .
C22 H22A 0.9800 .
C22 H22B 0.9800 .
C22 H22C 0.9800 .
C23 C24 1.536(17) .
C23 H23A 0.9900 .
C23 H23B 0.9900 .
C24 H24A 0.9800 .
C24 H24B 0.9800 .
C24 H24C 0.9800 .

loop_
_geom_torsion_atom_site_label_1
_geom_torsion_atom_site_label_2
_geom_torsion_atom_site_label_3
_geom_torsion_atom_site_label_4
_geom_torsion
C2 N1 C1 C5 0.6(16)
Re1 N1 C1 C5 -170.9(8)
C2 N1 C1 C8 -177.5(10)
Re1 N1 C1 C8 11.0(12)
C1 N1 C2 C3 -0.3(16)
Re1 N1 C2 C3 170.7(8)
C1 N1 C2 C7 -179.2(10)
Re1 N1 C2 C7 -8.2(14)
N1 C2 C3 C4 -0.5(17)
C7 C2 C3 C4 178.3(12)
C2 C3 C4 C5 1.0(18)
C3 C4 C5 C1 -0.7(18)
N1 C1 C5 C4 -0.1(17)
C8 C1 C5 C4 177.8(12)
N1 C2 C7 P1 -23.3(14)
C3 C2 C7 P1 157.8(10)
C15 P1 C7 C2 159.5(9)
C11 P1 C7 C2 -83.3(10)
Re1 P1 C7 C2 36.4(9)
C21 N2 C8 C1 -77.5(11)
C23 N2 C8 C1 161.6(9)
Re1 N2 C8 C1 42.6(11)
N1 C1 C8 N2 -38.7(14)
C5 C1 C8 N2 143.3(11)
C7 P1 C11 C13 -60.4(12)
C15 P1 C11 C13 53.2(13)
Re1 P1 C11 C13 -165.3(10)
C7 P1 C11 C12 58.4(10)
C15 P1 C11 C12 172.0(10)
Re1 P1 C11 C12 -46.5(11)
C7 P1 C11 C14 177.1(9)
C15 P1 C11 C14 -69.3(10)
Re1 P1 C11 C14 72.2(9)
C7 P1 C15 C16 -74.4(12)
C11 P1 C15 C16 173.5(11)
Re1 P1 C15 C16 33.1(13)
C7 P1 C15 C18 167.5(11)
C11 P1 C15 C18 55.4(13)
Re1 P1 C15 C18 -85.0(11)
C7 P1 C15 C17 45.6(14)
C11 P1 C15 C17 -66.5(14)
Re1 P1 C15 C17 153.1(12)
C8 N2 C21 C22 -173.0(11)
C23 N2 C21 C22 -54.6(13)
Re1 N2 C21 C22 74.0(12)
C8 N2 C23 C24 63.9(14)
C21 N2 C23 C24 -53.5(14)
Re1 N2 C23 C24 177.0(9)
